data_1505129
loop_
_publ_author_name
'Qin, Anjun'
'Jim, Cathy K. W.'
'Lu, Weixin'
'Lam, Jacky W. Y.'
'H\"aussler, Matthias'
'Dong, Yongqiang'
'Sung, Herman H. Y.'
'Williams, Ian D.'
'Wong, George K. L.'
'Tang, Ben Zhong'

_publ_section_title
;
 Click Polymerization:&#x00A0; Facile Synthesis of Functional
 Poly(aroyltriazole)s by Metal-Free, Regioselective 1,3-Dipolar
 Polycycloaddition
;
_journal_issue 7
_journal_name_full Macromolecules
_journal_page_first 2308
_journal_paper_doi 10.1021/ma062859s
_journal_volume 40
_journal_year 2007
_chemical_formula_sum 'C16 H13 N3 O'
_chemical_formula_weight 263.29
_chemical_name_systematic
; 
 ? 
;
_space_group_IT_number 2
_symmetry_cell_setting triclinic
_symmetry_space_group_name_Hall '-P 1'
_symmetry_space_group_name_H-M 'P -1'
_atom_sites_solution_hydrogens geom
_atom_sites_solution_primary direct
_atom_sites_solution_secondary difmap
_audit_creation_method SHELXL-97
_cell_angle_alpha 86.788(5)
_cell_angle_beta 63.327(5)
_cell_angle_gamma 86.606(6)
_cell_formula_units_Z 4
_cell_length_a 10.921(3)
_cell_length_b 11.414(3)
_cell_length_c 11.879(3)
_cell_measurement_reflns_used 580
_cell_measurement_temperature 298(2)
_cell_measurement_theta_max 28.50
_cell_measurement_theta_min 2.58
_cell_volume 1320.1(6)
_computing_structure_refinement 'SHELXL-97 (Sheldrick, 1997)'
_computing_structure_solution 'SHELXS-97 (Sheldrick, 1990)'
_diffrn_ambient_temperature 298(2)
_diffrn_measured_fraction_theta_full 0.888
_diffrn_measured_fraction_theta_max 0.888
_diffrn_radiation_monochromator graphite
_diffrn_radiation_source 'fine-focus sealed tube'
_diffrn_radiation_type MoK\a
_diffrn_radiation_wavelength 0.71073
_diffrn_reflns_av_R_equivalents 0.0454
_diffrn_reflns_av_sigmaI/netI 0.1722
_diffrn_reflns_limit_h_max 12
_diffrn_reflns_limit_h_min -12
_diffrn_reflns_limit_k_max 6
_diffrn_reflns_limit_k_min -13
_diffrn_reflns_limit_l_max 12
_diffrn_reflns_limit_l_min -14
_diffrn_reflns_number 5314
_diffrn_reflns_theta_full 25.00
_diffrn_reflns_theta_max 25.00
_diffrn_reflns_theta_min 1.79
_exptl_absorpt_coefficient_mu 0.086
_exptl_absorpt_correction_T_max 1.00
_exptl_absorpt_correction_T_min 0.81
_exptl_absorpt_correction_type multi-scan
_exptl_absorpt_process_details SADABS
_exptl_crystal_colour colorless
_exptl_crystal_density_diffrn 1.325
_exptl_crystal_density_method 'not measured'
_exptl_crystal_description block
_exptl_crystal_F_000 552
_exptl_crystal_size_max 0.20
_exptl_crystal_size_mid 0.15
_exptl_crystal_size_min 0.10
_refine_diff_density_max 0.127
_refine_diff_density_min -0.136
_refine_diff_density_rms 0.030
_refine_ls_extinction_method none
_refine_ls_goodness_of_fit_ref 0.941
_refine_ls_hydrogen_treatment constr
_refine_ls_matrix_type full
_refine_ls_number_parameters 361
_refine_ls_number_reflns 4124
_refine_ls_number_restraints 0
_refine_ls_restrained_S_all 0.941
_refine_ls_R_factor_all 0.1978
_refine_ls_R_factor_gt 0.0478
_refine_ls_shift/su_max 0.000
_refine_ls_shift/su_mean 0.000
_refine_ls_structure_factor_coef Fsqd
_refine_ls_weighting_details
; calc 
 [0.00000+1.00000exp(2.80(sin\q/\l)^2^)]/ 
   [\s^2^(Fo^2^)+0.0000+0.0000*P+(0.0120P)^2^+0.0000sin\q/\l] 
 where P = 0.33333Fo^2^ + 0.66667Fc^2^ 
;
_refine_ls_weighting_scheme calc
_refine_ls_wR_factor_gt 0.0539
_refine_ls_wR_factor_ref 0.0765
_reflns_number_gt 1503
_reflns_number_total 4124
_reflns_threshold_expression >2sigma(I)
_cod_data_source_file ma062859ssi20070131_110748.cif
_cod_data_source_block tang64
_cod_depositor_comments
;
The following automatic conversions were performed:

'_symmetry_cell_setting' value 'Triclinic' changed to 'triclinic'
according to /home/saulius/struct/CIF-dictionaries/cif_core.dic
dictionary named 'cif_core.dic' version 2.4.1 from 2010-06-29.

Automatic conversion script
Id: cif_fix_values 1715 2011-07-08 13:25:40Z adriana 
;
_cod_original_sg_symbol_H-M P-1
_cod_database_code 1505129

loop_
_symmetry_equiv_pos_as_xyz
'x, y, z'
'-x, -y, -z'

loop_
_atom_site_label
_atom_site_type_symbol
_atom_site_fract_x
_atom_site_fract_y
_atom_site_fract_z
_atom_site_U_iso_or_equiv
_atom_site_adp_type
_atom_site_occupancy
_atom_site_symmetry_multiplicity
_atom_site_calc_flag
_atom_site_refinement_flags
O1A O 0.9724(2) 0.51122(18) 0.2289(2) 0.0606(7) Uani 1 1 d .
N1A N 0.6167(3) 0.3548(2) 0.4726(3) 0.0504(8) Uani 1 1 d .
N2A N 0.5845(3) 0.4267(3) 0.5695(3) 0.0651(9) Uani 1 1 d .
N3A N 0.6833(3) 0.5020(2) 0.5323(3) 0.0588(9) Uani 1 1 d .
C1A C 0.7330(3) 0.3833(3) 0.3759(3) 0.0502(10) Uani 1 1 d .
H1AA H 0.7761 0.3473 0.2985 0.060 Uiso 1 1 calc R
C2A C 0.7772(3) 0.4770(3) 0.4131(3) 0.0411(9) Uani 1 1 d .
C3A C 0.9060(4) 0.5370(3) 0.3398(3) 0.0460(9) Uani 1 1 d .
C4A C 0.9595(3) 0.6228(3) 0.3946(3) 0.0411(9) Uani 1 1 d .
C5A C 0.9102(3) 0.6370(3) 0.5222(3) 0.0536(10) Uani 1 1 d .
H5AA H 0.8368 0.5938 0.5789 0.064 Uiso 1 1 calc R
C6A C 0.9691(4) 0.7151(3) 0.5664(3) 0.0641(11) Uani 1 1 d .
H6AA H 0.9364 0.7231 0.6527 0.077 Uiso 1 1 calc R
C7A C 1.0751(4) 0.7804(3) 0.4840(4) 0.0682(12) Uani 1 1 d .
H7AA H 1.1123 0.8349 0.5141 0.082 Uiso 1 1 calc R
C8A C 1.1264(4) 0.7661(3) 0.3578(4) 0.0769(13) Uani 1 1 d .
H8AA H 1.2008 0.8089 0.3020 0.092 Uiso 1 1 calc R
C9A C 1.0684(3) 0.6883(3) 0.3123(3) 0.0645(11) Uani 1 1 d .
H9AA H 1.1027 0.6801 0.2259 0.077 Uiso 1 1 calc R
C10A C 0.5283(3) 0.2574(3) 0.4872(3) 0.0639(11) Uani 1 1 d .
H10A H 0.5198 0.2508 0.4100 0.077 Uiso 1 1 calc R
H10B H 0.4374 0.2738 0.5546 0.077 Uiso 1 1 calc R
C11A C 0.5852(3) 0.1429(3) 0.5170(3) 0.0484(9) Uani 1 1 d .
C12A C 0.6718(4) 0.0677(3) 0.4251(3) 0.0678(12) Uani 1 1 d .
H12A H 0.6963 0.0870 0.3408 0.081 Uiso 1 1 calc R
C13A C 0.7226(4) -0.0364(4) 0.4573(4) 0.0762(14) Uani 1 1 d .
H13A H 0.7804 -0.0868 0.3948 0.091 Uiso 1 1 calc R
C14A C 0.6879(4) -0.0644(3) 0.5796(5) 0.0803(14) Uani 1 1 d .
H14A H 0.7217 -0.1344 0.6009 0.096 Uiso 1 1 calc R
C15A C 0.6036(4) 0.0093(3) 0.6723(4) 0.0689(12) Uani 1 1 d .
H15A H 0.5812 -0.0099 0.7562 0.083 Uiso 1 1 calc R
C16A C 0.5521(3) 0.1118(3) 0.6410(3) 0.0593(10) Uani 1 1 d .
H16A H 0.4939 0.1612 0.7044 0.071 Uiso 1 1 calc R
O1B O -0.1753(2) 0.22172(19) 1.1247(2) 0.0681(8) Uani 1 1 d .
N1B N 0.1994(3) 0.3610(2) 0.9099(3) 0.0496(8) Uani 1 1 d .
N2B N 0.2383(3) 0.2886(2) 0.8123(3) 0.0548(8) Uani 1 1 d .
N3B N 0.1387(3) 0.2170(2) 0.8391(3) 0.0513(8) Uani 1 1 d .
C1B C 0.0756(3) 0.3350(3) 0.9979(3) 0.0472(9) Uani 1 1 d .
H1BA H 0.0259 0.3717 1.0742 0.057 Uiso 1 1 calc R
C2B C 0.0351(3) 0.2437(3) 0.9548(3) 0.0401(9) Uani 1 1 d .
C3B C -0.0939(3) 0.1842(3) 1.0213(3) 0.0483(10) Uani 1 1 d .
C4B C -0.1332(3) 0.0849(3) 0.9707(3) 0.0434(9) Uani 1 1 d .
C5B C -0.0568(4) 0.0442(3) 0.8523(3) 0.0776(14) Uani 1 1 d .
H5BA H 0.0268 0.0772 0.8006 0.093 Uiso 1 1 calc R
C6B C -0.1017(4) -0.0450(3) 0.8081(4) 0.0971(16) Uani 1 1 d .
H6BA H -0.0478 -0.0714 0.7272 0.117 Uiso 1 1 calc R
C7B C -0.2237(4) -0.0949(3) 0.8814(4) 0.0656(12) Uani 1 1 d .
H7BA H -0.2543 -0.1540 0.8505 0.079 Uiso 1 1 calc R
C8B C -0.3006(4) -0.0570(3) 1.0010(4) 0.0653(11) Uani 1 1 d .
H8BA H -0.3833 -0.0914 1.0530 0.078 Uiso 1 1 calc R
C9B C -0.2553(3) 0.0323(3) 1.0441(3) 0.0621(11) Uani 1 1 d .
H9BA H -0.3089 0.0579 1.1254 0.075 Uiso 1 1 calc R
C10B C 0.2940(3) 0.4460(3) 0.9106(3) 0.0606(11) Uani 1 1 d .
H10C H 0.2425 0.5160 0.9523 0.073 Uiso 1 1 calc R
H10D H 0.3563 0.4684 0.8245 0.073 Uiso 1 1 calc R
C11B C 0.3745(3) 0.3968(3) 0.9767(3) 0.0464(9) Uani 1 1 d .
C12B C 0.3318(3) 0.4156(3) 1.1041(4) 0.0606(11) Uani 1 1 d .
H12B H 0.2532 0.4619 1.1485 0.073 Uiso 1 1 calc R
C13B C 0.4052(4) 0.3664(3) 1.1644(4) 0.0623(11) Uani 1 1 d .
H13B H 0.3754 0.3794 1.2495 0.075 Uiso 1 1 calc R
C14B C 0.5211(4) 0.2987(3) 1.1013(4) 0.0645(11) Uani 1 1 d .
H14B H 0.5696 0.2654 1.1431 0.077 Uiso 1 1 calc R
C15B C 0.5650(4) 0.2801(3) 0.9776(4) 0.0618(11) Uani 1 1 d .
H15B H 0.6438 0.2336 0.9346 0.074 Uiso 1 1 calc R
C16B C 0.4938(4) 0.3297(3) 0.9143(3) 0.0584(10) Uani 1 1 d .
H16B H 0.5267 0.3178 0.8287 0.070 Uiso 1 1 calc R

loop_
_atom_site_aniso_label
_atom_site_aniso_U_11
_atom_site_aniso_U_22
_atom_site_aniso_U_33
_atom_site_aniso_U_23
_atom_site_aniso_U_13
_atom_site_aniso_U_12
O1A 0.0638(18) 0.0574(16) 0.0478(16) -0.0082(13) -0.0119(14) -0.0099(13)
N1A 0.052(2) 0.0455(19) 0.059(2) 0.0024(16) -0.0274(18) -0.0149(16)
N2A 0.062(2) 0.069(2) 0.060(2) -0.0067(18) -0.0210(19) -0.0107(18)
N3A 0.052(2) 0.063(2) 0.051(2) -0.0055(17) -0.0120(18) -0.0153(17)
C1A 0.051(3) 0.045(2) 0.048(2) 0.0007(19) -0.016(2) -0.005(2)
C2A 0.051(3) 0.036(2) 0.035(2) -0.0013(17) -0.017(2) -0.0070(18)
C3A 0.057(3) 0.038(2) 0.043(2) -0.0036(18) -0.022(2) 0.0023(19)
C4A 0.040(2) 0.041(2) 0.040(2) -0.0018(18) -0.0163(19) 0.0002(17)
C5A 0.052(2) 0.054(2) 0.054(3) -0.0074(19) -0.021(2) -0.0077(19)
C6A 0.065(3) 0.070(3) 0.061(3) -0.015(2) -0.029(2) -0.011(2)
C7A 0.068(3) 0.062(3) 0.083(3) -0.020(3) -0.039(3) -0.006(2)
C8A 0.073(3) 0.087(3) 0.068(3) -0.004(3) -0.024(3) -0.038(2)
C9A 0.063(3) 0.075(3) 0.046(2) -0.001(2) -0.015(2) -0.020(2)
C10A 0.061(3) 0.060(3) 0.086(3) 0.011(2) -0.046(2) -0.019(2)
C11A 0.047(3) 0.050(2) 0.048(2) 0.003(2) -0.020(2) -0.0161(19)
C12A 0.064(3) 0.077(3) 0.050(3) -0.006(2) -0.010(2) -0.028(2)
C13A 0.055(3) 0.056(3) 0.091(4) -0.019(3) -0.007(3) -0.008(2)
C14A 0.047(3) 0.062(3) 0.111(4) 0.009(3) -0.019(3) 0.001(2)
C15A 0.059(3) 0.082(3) 0.065(3) 0.003(3) -0.028(2) 0.002(2)
C16A 0.062(3) 0.056(3) 0.064(3) -0.008(2) -0.032(2) 0.004(2)
O1B 0.0552(18) 0.0842(19) 0.0569(18) -0.0253(15) -0.0141(14) -0.0139(14)
N1B 0.045(2) 0.0488(19) 0.057(2) -0.0014(16) -0.0228(18) -0.0132(16)
N2B 0.046(2) 0.053(2) 0.063(2) -0.0043(17) -0.0208(18) -0.0114(16)
N3B 0.043(2) 0.0558(19) 0.050(2) -0.0089(16) -0.0144(17) -0.0067(16)
C1B 0.045(3) 0.045(2) 0.053(3) -0.0029(19) -0.022(2) -0.0035(19)
C2B 0.031(2) 0.040(2) 0.047(2) -0.0057(18) -0.016(2) -0.0018(18)
C3B 0.046(3) 0.049(2) 0.052(3) -0.015(2) -0.023(2) 0.000(2)
C4B 0.036(2) 0.046(2) 0.048(2) 0.0015(19) -0.019(2) -0.0077(18)
C5B 0.072(3) 0.077(3) 0.056(3) -0.025(2) 0.002(2) -0.031(2)
C6B 0.101(4) 0.096(3) 0.066(3) -0.035(3) -0.003(3) -0.048(3)
C7B 0.087(3) 0.054(3) 0.068(3) -0.008(2) -0.044(3) -0.017(2)
C8B 0.054(3) 0.059(3) 0.077(3) -0.006(2) -0.022(2) -0.014(2)
C9B 0.061(3) 0.057(3) 0.065(3) -0.008(2) -0.023(2) -0.012(2)
C10B 0.063(3) 0.043(2) 0.085(3) 0.005(2) -0.040(2) -0.013(2)
C11B 0.034(2) 0.041(2) 0.061(3) -0.0047(19) -0.018(2) -0.0044(17)
C12B 0.045(3) 0.057(3) 0.069(3) -0.007(2) -0.015(2) -0.003(2)
C13B 0.064(3) 0.070(3) 0.054(3) -0.007(2) -0.026(2) -0.010(2)
C14B 0.062(3) 0.071(3) 0.068(3) 0.008(2) -0.036(3) -0.011(2)
C15B 0.050(3) 0.065(3) 0.067(3) -0.005(2) -0.024(2) 0.005(2)
C16B 0.055(3) 0.057(2) 0.065(3) -0.009(2) -0.027(2) -0.004(2)

loop_
_atom_type_symbol
_atom_type_description
_atom_type_scat_dispersion_real
_atom_type_scat_dispersion_imag
_atom_type_scat_source
C C 0.0033 0.0016 'International Tables Vol C Tables 4.2.6.8 and 6.1.1.4'
H H 0.0000 0.0000 'International Tables Vol C Tables 4.2.6.8 and 6.1.1.4'
N N 0.0061 0.0033 'International Tables Vol C Tables 4.2.6.8 and 6.1.1.4'
O O 0.0106 0.0060 'International Tables Vol C Tables 4.2.6.8 and 6.1.1.4'

loop_
_geom_angle_atom_site_label_1
_geom_angle_atom_site_label_2
_geom_angle_atom_site_label_3
_geom_angle
C1A N1A N2A 111.1(3)
C1A N1A C10A 129.1(3)
N2A N1A C10A 119.8(3)
N3A N2A N1A 106.8(3)
N2A N3A C2A 108.6(3)
N1A C1A C2A 105.6(3)
N3A C2A C1A 108.0(3)
N3A C2A C3A 125.6(3)
C1A C2A C3A 126.3(3)
O1A C3A C2A 117.0(3)
O1A C3A C4A 119.8(3)
C2A C3A C4A 123.1(3)
C5A C4A C9A 118.6(3)
C5A C4A C3A 123.7(3)
C9A C4A C3A 117.6(3)
C4A C5A C6A 120.4(3)
C7A C6A C5A 120.3(4)
C8A C7A C6A 120.1(4)
C7A C8A C9A 120.2(4)
C4A C9A C8A 120.3(4)
N1A C10A C11A 111.5(3)
C16A C11A C12A 118.0(4)
C16A C11A C10A 119.2(3)
C12A C11A C10A 122.8(4)
C11A C12A C13A 120.6(4)
C14A C13A C12A 119.9(4)
C13A C14A C15A 120.5(4)
C14A C15A C16A 119.8(4)
C15A C16A C11A 121.2(3)
C1B N1B N2B 109.8(3)
C1B N1B C10B 129.7(3)
N2B N1B C10B 120.3(3)
N3B N2B N1B 107.8(3)
N2B N3B C2B 108.4(3)
N1B C1B C2B 106.5(3)
C1B C2B N3B 107.5(3)
C1B C2B C3B 126.1(3)
N3B C2B C3B 126.4(3)
O1B C3B C2B 116.9(3)
O1B C3B C4B 118.9(3)
C2B C3B C4B 124.2(3)
C5B C4B C9B 117.3(3)
C5B C4B C3B 123.6(3)
C9B C4B C3B 119.1(3)
C4B C5B C6B 121.1(3)
C7B C6B C5B 120.9(4)
C6B C7B C8B 119.0(4)
C7B C8B C9B 119.7(4)
C4B C9B C8B 122.1(3)
N1B C10B C11B 111.5(3)
C16B C11B C12B 117.5(3)
C16B C11B C10B 121.3(3)
C12B C11B C10B 121.3(3)
C13B C12B C11B 120.4(4)
C14B C13B C12B 120.9(4)
C15B C14B C13B 119.7(4)
C14B C15B C16B 120.5(4)
C11B C16B C15B 120.9(4)

loop_
_geom_bond_atom_site_label_1
_geom_bond_atom_site_label_2
_geom_bond_distance
O1A C3A 1.228(3)
N1A C1A 1.318(3)
N1A N2A 1.353(3)
N1A C10A 1.467(4)
N2A N3A 1.318(3)
N3A C2A 1.358(3)
C1A C2A 1.370(4)
C2A C3A 1.467(4)
C3A C4A 1.485(4)
C4A C5A 1.378(4)
C4A C9A 1.382(4)
C5A C6A 1.381(4)
C6A C7A 1.362(4)
C7A C8A 1.360(4)
C8A C9A 1.382(4)
C10A C11A 1.507(4)
C11A C16A 1.379(4)
C11A C12A 1.380(4)
C12A C13A 1.389(4)
C13A C14A 1.350(5)
C14A C15A 1.368(4)
C15A C16A 1.373(4)
O1B C3B 1.231(3)
N1B C1B 1.325(3)
N1B N2B 1.354(3)
N1B C10B 1.461(3)
N2B N3B 1.310(3)
N3B C2B 1.368(3)
C1B C2B 1.364(4)
C2B C3B 1.458(4)
C3B C4B 1.481(4)
C4B C5B 1.365(4)
C4B C9B 1.375(4)
C5B C6B 1.379(4)
C6B C7B 1.361(4)
C7B C8B 1.366(4)
C8B C9B 1.376(4)
C10B C11B 1.489(4)
C11B C16B 1.382(4)
C11B C12B 1.395(4)
C12B C13B 1.374(4)
C13B C14B 1.363(4)
C14B C15B 1.350(4)
C15B C16B 1.384(4)

loop_
_cod_related_entry_id
_cod_related_entry_database
_cod_related_entry_code
1 ChemSpider 10423201
